data_7713126
loop_
_publ_author_name
'Kong, Lingyu'
'Chou, Yajie'
'ALBALAT, Muriel'
'Jean, Marion'
'Vanthuyne, Nicolas'
'Nava, Paola'
'Humbel, St\'ephane'
'Clavier, Herv\'e'

_publ_section_title
;
 C2-Symmetric Atropisomeric N-Heterocyclic Carbene-Palladium(II)
 Complexes: Synthesis, Chiral Resolution and Application in
 enantioselective \a-Arylation of Amides
;
_journal_name_full 'Dalton Transactions'
_journal_paper_doi 10.1039/D3DT01182H
_journal_year 2023
_chemical_absolute_configuration ad
_chemical_formula_moiety 'C27 H35 Cl N2 Pd'
_chemical_formula_sum 'C27 H35 Cl N2 Pd'
_chemical_formula_weight 529.42
_space_group_crystal_system triclinic
_space_group_IT_number 1
_space_group_name_Hall 'P 1'
_space_group_name_H-M_alt 'P 1'
_atom_sites_solution_hydrogens mixed
_atom_sites_solution_primary direct
_audit_creation_date 2018-10-18
_audit_creation_method
;
Olex2 1.2
(compiled 2018.05.29 svn.r3510 for OlexSys, GUI svn.r5506)
;
_audit_update_record
;
2023-03-20 deposited with the CCDC.	2023-05-08 downloaded from the CCDC.
;
_cell_angle_alpha 70.3306(19)
_cell_angle_beta 83.4315(17)
_cell_angle_gamma 80.1947(16)
_cell_formula_units_Z 2
_cell_length_a 8.91439(18)
_cell_length_b 11.5588(2)
_cell_length_c 13.5263(3)
_cell_measurement_reflns_used 25403
_cell_measurement_temperature 293
_cell_measurement_theta_max 28.2850
_cell_measurement_theta_min 3.5310
_cell_volume 1290.80(5)
_computing_cell_refinement 'CrysAlisPro 1.171.39.46 (Rigaku OD, 2018)'
_computing_data_collection 'CrysAlisPro 1.171.39.46 (Rigaku OD, 2018)'
_computing_data_reduction 'CrysAlisPro 1.171.39.46 (Rigaku OD, 2018)'
_computing_molecular_graphics 'Olex2 (Dolomanov et al., 2009)'
_computing_publication_material 'Olex2 (Dolomanov et al., 2009)'
_computing_structure_refinement 'ShelXL (Sheldrick, 2015)'
_computing_structure_solution 'ShelXS (Sheldrick, 2008)'
_diffrn_ambient_temperature 293
_diffrn_detector 'CCD plate'
_diffrn_detector_area_resol_mean 5.3048
_diffrn_detector_type AtlasS2
_diffrn_measured_fraction_theta_full 0.999
_diffrn_measured_fraction_theta_max 0.883
_diffrn_measurement_details
;
List of Runs (angles in degrees, time in seconds):

  # Type    Start    End  Width  t~exp~   \w     \q     \k     \f   Frames
#--------------------------------------------------------------------------
  1  \w    -45.00  12.00   1.00   30.00    --   -7.86  89.00  55.00   57
  2  \w    -24.00  85.00   1.00   30.00    --    8.41  77.00 150.00  109
  3  \w    -16.00  83.00   1.00   30.00    --    8.41  38.00  90.00   99
  4  \w    -20.00  82.00   1.00   30.00    --    8.41  57.00 -90.00  102
  5  \w    -20.00  49.00   1.00   30.00    --    8.41 -99.00 -90.00   69
  6  \w    -15.00  53.00   1.00   30.00    --    8.41-105.00  -8.95   68
  7  \w    -65.00  42.00   1.00   30.00    --   10.00 -73.00 136.27  107
  8  \w    -20.00  33.00   1.00   30.00    --   -7.86 -99.00 -90.00   53
  9  \w    -81.00 -37.00   1.00   30.00    --   -7.86 151.00  94.83   44
 10  \w    -70.00 -29.00   1.00   30.00    --   -7.86 135.00 154.18   41
 11  \w    -81.00 -37.00   1.00   30.00    --   -7.86 151.00-142.38   44
 12  \w    -83.00 -38.00   1.00   30.00    --   -7.86 153.00 -79.97   45
 13  \w    -65.00 -24.00   1.00   30.00    --   -7.86 126.00  -4.28   41
 14  \w    -16.00  83.00   1.00   30.00    --    8.41  38.00 -30.00   99
 15  \w    -66.00  33.00   1.00   30.00    --    8.41 -38.00 -60.00   99
 16  \w    -66.00  33.00   1.00   30.00    --    8.41 -38.00  60.00   99
 17  \w    -80.00  42.00   1.00   30.00    --    8.41   0.00-180.00  122
 18  \w    -16.00  83.00   1.00   30.00    --    8.41  38.00 150.00   99
;
_diffrn_measurement_device 'four-circle diffractometer'
_diffrn_measurement_device_type 'SuperNova, Dual, Cu at home/near, AtlasS2'
_diffrn_measurement_method '\w scans'
_diffrn_orient_matrix_type 'CrysAlisPro convention (1999,Acta A55,543-557)'
_diffrn_orient_matrix_UB_11 0.0089701000
_diffrn_orient_matrix_UB_12 -0.0444757000
_diffrn_orient_matrix_UB_13 0.0507648000
_diffrn_orient_matrix_UB_21 -0.0707099000
_diffrn_orient_matrix_UB_22 -0.0191603000
_diffrn_orient_matrix_UB_23 -0.0021102000
_diffrn_orient_matrix_UB_31 0.0382698000
_diffrn_orient_matrix_UB_32 -0.0445816000
_diffrn_orient_matrix_UB_33 -0.0230519000
_diffrn_radiation_monochromator mirror
_diffrn_radiation_probe x-ray
_diffrn_radiation_type MoK\a
_diffrn_radiation_wavelength 0.71073
_diffrn_reflns_av_R_equivalents 0.0472
_diffrn_reflns_av_unetI/netI 0.0384
_diffrn_reflns_Laue_measured_fraction_full 0.999
_diffrn_reflns_Laue_measured_fraction_max 0.883
_diffrn_reflns_limit_h_max 11
_diffrn_reflns_limit_h_min -11
_diffrn_reflns_limit_k_max 15
_diffrn_reflns_limit_k_min -15
_diffrn_reflns_limit_l_max 17
_diffrn_reflns_limit_l_min -18
_diffrn_reflns_number 48191
_diffrn_reflns_point_group_measured_fraction_full 0.992
_diffrn_reflns_point_group_measured_fraction_max 0.828
_diffrn_reflns_theta_full 25.242
_diffrn_reflns_theta_max 29.023
_diffrn_reflns_theta_min 2.781
_diffrn_source 'micro-focus sealed X-ray tube'
_diffrn_source_type 'SuperNova (Mo) X-ray Source'
_exptl_absorpt_coefficient_mu 0.838
_exptl_absorpt_correction_T_max 1.00000
_exptl_absorpt_correction_T_min 0.66388
_exptl_absorpt_correction_type multi-scan
_exptl_absorpt_process_details
;
CrysAlisPro 1.171.39.46 (Rigaku Oxford Diffraction, 2018)
Empirical absorption correction using spherical harmonics,
 implemented in SCALE3 ABSPACK scaling algorithm.
;
_exptl_crystal_colour colourless
_exptl_crystal_colour_primary colourless
_exptl_crystal_density_diffrn 1.362
_exptl_crystal_description prism
_exptl_crystal_F_000 548
_exptl_crystal_size_max 0.36
_exptl_crystal_size_mid 0.12
_exptl_crystal_size_min 0.05
_refine_diff_density_max 0.382
_refine_diff_density_min -0.387
_refine_diff_density_rms 0.060
_refine_ls_abs_structure_details
;
 Flack x determined using 4268 quotients [(I+)-(I-)]/[(I+)+(I-)]
 (Parsons, Flack and Wagner, Acta Cryst. B69 (2013) 249-259).
;
_refine_ls_abs_structure_Flack -0.02(2)
_refine_ls_extinction_method none
_refine_ls_goodness_of_fit_ref 1.067
_refine_ls_hydrogen_treatment constr
_refine_ls_matrix_type full
_refine_ls_number_parameters 573
_refine_ls_number_reflns 11387
_refine_ls_number_restraints 21
_refine_ls_restrained_S_all 1.073
_refine_ls_R_factor_all 0.0428
_refine_ls_R_factor_gt 0.0347
_refine_ls_shift/su_max 0.001
_refine_ls_shift/su_mean 0.000
_refine_ls_structure_factor_coef Fsqd
_refine_ls_weighting_details 'w=1/[\s^2^(Fo^2^)+(0.0420P)^2^+0.2023P] where P=(Fo^2^+2Fc^2^)/3'
_refine_ls_weighting_scheme calc
_refine_ls_wR_factor_gt 0.0786
_refine_ls_wR_factor_ref 0.0846
_reflns_Friedel_coverage 0.876
_reflns_Friedel_fraction_full 0.985
_reflns_Friedel_fraction_max 0.773
_reflns_number_gt 10067
_reflns_number_total 11387
_reflns_threshold_expression 'I > 2\s(I)'
_cod_data_source_file d3dt01182h2.cif
_cod_data_source_block lk315221st
_cod_original_cell_volume 1290.81(5)
_cod_database_code 7713126
_shelx_shelxl_version_number 2016/4
_chemical_oxdiff_formula 'c27 h35 Cl1 n2 Pd1'
_shelx_space_group_comment
;
The symmetry employed for this shelxl refinement is uniquely defined
by the following loop, which should always be used as a source of
symmetry information in preference to the above space-group names.
They are only intended as comments.
;
_shelx_estimated_absorpt_t_max 0.959
_shelx_estimated_absorpt_t_min 0.752
_reflns_odcompleteness_completeness 99.86
_reflns_odcompleteness_iscentric 1
_reflns_odcompleteness_theta 24.66
_olex2_refinement_description
;
1. Fixed Uiso
 At 1.2 times of:
  All C(H) groups, All C(H,H) groups
 At 1.5 times of:
  All C(H,H,H) groups
2. Uiso/Uaniso restraints and constraints
C22 \\sim C24: within 1.7A with sigma of 0.005 and sigma for terminal atoms of
0.01
C22 \\sim C23: within 1.7A with sigma of 0.005 and sigma for terminal atoms of
0.01
C49 \\sim C50: within 1.7A with sigma of 0.01 and sigma for terminal atoms of
0.02
3.a Riding coordinates:
 C26(H26), C53(H53)
3.b Ternary CH refined with riding coordinates:
 C22(H22), C49(H49)
3.c Aromatic/amide H refined with riding coordinates:
 C7(H7), C8(H8), C9(H9), C10(H10), C17(H17), C18(H18), C19(H19), C20(H20),
 C34(H34), C35(H35), C36(H36), C37(H37), C44(H44), C45(H45), C46(H46), C47(H47)
3.d X=CH2 refined with riding coordinates:
 C25(H25A,H25B), C27(H27A,H27B), C52(H52A,H52B), C54(H54A,H54B)
3.e Idealised Me refined as rotating group:
 C4(H4A,H4B,H4C), C5(H5A,H5B,H5C), C13(H13A,H13B,H13C), C14(H14A,H14B,H14C),
 C15(H15A,H15B,H15C), C23(H23A,H23B,H23C), C24(H24A,H24B,H24C), C31(H31A,H31B,
 H31C), C32(H32A,H32B,H32C), C40(H40A,H40B,H40C), C41(H41A,H41B,H41C), C42(H42A,
 H42B,H42C), C50(H50A,H50B,H50C), C51(H51A,H51B,H51C)
;
_olex2_submission_special_instructions 'No special instructions were received'
_oxdiff_exptl_absorpt_empirical_details
;
Empirical correction (ABSPACK) includes:
- Absorption correction using spherical harmonics
- Frame scaling
;
_oxdiff_exptl_absorpt_empirical_full_max 2.427
_oxdiff_exptl_absorpt_empirical_full_min 0.469

loop_
_space_group_symop_operation_xyz
'x, y, z'

loop_
_atom_site_label
_atom_site_type_symbol
_atom_site_fract_x
_atom_site_fract_y
_atom_site_fract_z
_atom_site_U_iso_or_equiv
_atom_site_adp_type
_atom_site_occupancy
_atom_site_site_symmetry_order
_atom_site_calc_flag
_atom_site_refinement_flags_posn
_atom_site_refinement_flags_adp
_atom_site_refinement_flags_occupancy
_atom_site_disorder_assembly
_atom_site_disorder_group
Pd1 Pd 0.80063(3) 0.54998(2) 0.84300(2) 0.03782(16) Uani 1 1 d . . . . .
Cl1 Cl 0.5383(4) 0.5338(3) 0.8945(3) 0.0653(9) Uani 1 1 d . . . . .
N1 N 0.8997(9) 0.3289(7) 1.0307(6) 0.0332(16) Uani 1 1 d . . . . .
N2 N 0.8541(9) 0.4903(7) 1.0759(6) 0.038(2) Uani 1 1 d . . . . .
C1 C 0.8645(12) 0.4510(10) 0.9929(8) 0.036(2) Uani 1 1 d . . . . .
C2 C 0.8844(11) 0.3908(9) 1.1693(8) 0.040(2) Uani 1 1 d . . . . .
C3 C 0.9099(11) 0.2894(9) 1.1384(8) 0.041(2) Uani 1 1 d . . . . .
C4 C 0.8884(16) 0.4063(12) 1.2704(10) 0.070(4) Uani 1 1 d . . . . .
H4A H 0.971630 0.350254 1.307232 0.105 Uiso 1 1 calc GR . . . .
H4B H 0.794263 0.388759 1.310630 0.105 Uiso 1 1 calc GR . . . .
H4C H 0.902159 0.490128 1.260496 0.105 Uiso 1 1 calc GR . . . .
C5 C 0.9441(15) 0.1536(10) 1.2056(8) 0.061(3) Uani 1 1 d . . . . .
H5A H 0.880881 0.105579 1.187004 0.092 Uiso 1 1 calc GR . . . .
H5B H 0.923623 0.146191 1.278513 0.092 Uiso 1 1 calc GR . . . .
H5C H 1.049483 0.123442 1.193519 0.092 Uiso 1 1 calc GR . . . .
C6 C 0.9181(12) 0.2482(9) 0.9649(8) 0.039(2) Uani 1 1 d . . . . .
C7 C 0.7819(13) 0.2347(10) 0.9336(9) 0.050(3) Uani 1 1 d . . . . .
H7 H 0.690162 0.273348 0.955378 0.059 Uiso 1 1 calc R . . . .
C8 C 0.7831(14) 0.1643(11) 0.8708(10) 0.055(3) Uani 1 1 d . . . . .
H8 H 0.692085 0.156093 0.848064 0.066 Uiso 1 1 calc R . . A 2
C9 C 0.9183(18) 0.1056(14) 0.8410(12) 0.066(4) Uani 1 1 d . . . . .
H9 H 0.918918 0.056645 0.798692 0.079 Uiso 1 1 calc R . . . .
C10 C 1.0521(13) 0.1186(10) 0.8730(9) 0.053(2) Uani 1 1 d . . . . .
H10 H 1.142638 0.076672 0.852847 0.064 Uiso 1 1 calc R . . . .
C11 C 1.0577(12) 0.1916(9) 0.9341(8) 0.041(2) Uani 1 1 d . . . . .
C12 C 1.2221(10) 0.2101(10) 0.9561(8) 0.055(3) Uani 1 1 d . . . . .
C13 C 1.2303(6) 0.3009(6) 1.0136(5) 0.0600(15) Uani 1 1 d . . . . .
H13A H 1.176234 0.380420 0.976759 0.090 Uiso 1 1 calc GR . . . .
H13B H 1.335020 0.308608 1.016722 0.090 Uiso 1 1 calc GR . . . .
H13C H 1.184816 0.271019 1.083673 0.090 Uiso 1 1 calc GR . . . .
C14 C 1.3072(9) 0.2620(9) 0.8486(7) 0.067(2) Uani 1 1 d . . . . .
H14A H 1.311567 0.206100 0.809258 0.101 Uiso 1 1 calc GR . . . .
H14B H 1.408844 0.270902 0.858925 0.101 Uiso 1 1 calc GR . . . .
H14C H 1.254213 0.341556 0.810605 0.101 Uiso 1 1 calc GR . . . .
C15 C 1.3045(15) 0.0798(12) 1.0129(10) 0.073(3) Uani 1 1 d . . . . .
H15A H 1.249520 0.043997 1.078540 0.109 Uiso 1 1 calc GR . . . .
H15B H 1.405986 0.085994 1.026018 0.109 Uiso 1 1 calc GR . . . .
H15C H 1.309534 0.028105 0.969654 0.109 Uiso 1 1 calc GR . . . .
C16 C 0.8114(11) 0.6186(8) 1.0736(7) 0.036(2) Uani 1 1 d . . . . .
C17 C 0.6598(13) 0.6555(10) 1.0887(9) 0.052(3) Uani 1 1 d . . . . .
H17 H 0.588399 0.602845 1.095473 0.062 Uiso 1 1 calc R . . . .
C18 C 0.6142(14) 0.7780(10) 1.0939(9) 0.068(4) Uani 1 1 d . . . . .
H18 H 0.512259 0.806198 1.107081 0.081 Uiso 1 1 calc R . . . .
C19 C 0.7243(18) 0.8535(12) 1.0789(12) 0.068(4) Uani 1 1 d . . . . .
H19 H 0.696051 0.934522 1.079433 0.082 Uiso 1 1 calc R . . . .
C20 C 0.8696(15) 0.8122(11) 1.0637(11) 0.065(3) Uani 1 1 d . . . . .
H20 H 0.941634 0.864234 1.057246 0.078 Uiso 1 1 calc R . . . .
C21 C 0.9207(14) 0.6922(11) 1.0568(10) 0.052(3) Uani 1 1 d . . . . .
C22 C 1.0924(17) 0.6569(16) 1.0286(15) 0.092(4) Uani 1 1 d . U . . .
H22 H 1.108417 0.572710 1.024335 0.111 Uiso 1 1 calc R . . . .
C23 C 1.1487(18) 0.7430(15) 0.9270(14) 0.105(4) Uani 1 1 d . U . . .
H23A H 1.090097 0.744037 0.871367 0.158 Uiso 1 1 calc GR . . . .
H23B H 1.254171 0.715375 0.912621 0.158 Uiso 1 1 calc GR . . . .
H23C H 1.138147 0.825161 0.931605 0.158 Uiso 1 1 calc GR . . . .
C24 C 1.1834(17) 0.6585(15) 1.1169(15) 0.155(6) Uani 1 1 d . U . . .
H24A H 1.138217 0.725827 1.141884 0.232 Uiso 1 1 calc GR . . . .
H24B H 1.286648 0.669185 1.090781 0.232 Uiso 1 1 calc GR . . . .
H24C H 1.182748 0.581465 1.173540 0.232 Uiso 1 1 calc GR . . . .
C25 C 0.7800(13) 0.6422(11) 0.6739(9) 0.059(3) Uani 1 1 d . . . . .
H25A H 0.754713 0.562699 0.690580 0.071 Uiso 1 1 calc R . . . .
H25B H 0.714513 0.710529 0.636234 0.071 Uiso 1 1 calc R . . . .
C26 C 0.9143(14) 0.6586(13) 0.7051(8) 0.093(5) Uani 1 1 d . . . . .
H26 H 0.935307 0.739304 0.688551 0.111 Uiso 1 1 d R . . . .
C27 C 1.0197(15) 0.5616(12) 0.7620(10) 0.066(4) Uani 1 1 d . . . . .
H27A H 1.000951 0.479978 0.781027 0.079 Uiso 1 1 calc R . . . .
H27B H 1.108584 0.578770 0.780798 0.079 Uiso 1 1 calc R . . . .
Pd2 Pd 0.61724(3) -0.01590(2) 0.63943(2) 0.03878(17) Uani 1 1 d . . . . .
Cl2 Cl 0.8807(3) -0.0034(3) 0.5924(3) 0.0614(9) Uani 1 1 d . . . . .
N3 N 0.5631(9) 0.0455(7) 0.4057(6) 0.0356(18) Uani 1 1 d . . . . .
N4 N 0.5200(10) 0.2119(7) 0.4497(7) 0.0414(19) Uani 1 1 d . . . . .
C28 C 0.5604(11) 0.0829(9) 0.4927(8) 0.033(2) Uani 1 1 d . . . . .
C29 C 0.5101(12) 0.2507(10) 0.3395(8) 0.046(3) Uani 1 1 d . . . . .
C30 C 0.5394(12) 0.1454(10) 0.3145(8) 0.045(2) Uani 1 1 d . . . . .
C31 C 0.4760(14) 0.3799(10) 0.2746(9) 0.063(3) Uani 1 1 d . . . . .
H31A H 0.375049 0.394857 0.250573 0.094 Uiso 1 1 calc GR . . . .
H31B H 0.548481 0.397513 0.215142 0.094 Uiso 1 1 calc GR . . . .
H31C H 0.481993 0.432670 0.315323 0.094 Uiso 1 1 calc GR . . . .
C32 C 0.5401(14) 0.1311(13) 0.2067(9) 0.058(3) Uani 1 1 d . . . . .
H32A H 0.631913 0.079564 0.194467 0.088 Uiso 1 1 calc GR . . . .
H32B H 0.535428 0.211218 0.153653 0.088 Uiso 1 1 calc GR . . . .
H32C H 0.453303 0.093335 0.204052 0.088 Uiso 1 1 calc GR . . . .
C33 C 0.6001(11) -0.0808(9) 0.4095(8) 0.042(2) Uani 1 1 d . . . . .
C34 C 0.7556(13) -0.1246(10) 0.3991(9) 0.052(3) Uani 1 1 d . . . . .
H34 H 0.826147 -0.071851 0.393976 0.063 Uiso 1 1 calc R . . . .
C35 C 0.8073(14) -0.2401(12) 0.3961(10) 0.065(3) Uani 1 1 d . . . . .
H35 H 0.911382 -0.266522 0.389822 0.078 Uiso 1 1 calc R . . . .
C36 C 0.7045(15) -0.3175(12) 0.4025(10) 0.061(4) Uani 1 1 d . . . . .
H36 H 0.738320 -0.396433 0.398225 0.073 Uiso 1 1 calc R . . . .
C37 C 0.5474(16) -0.2785(11) 0.4155(9) 0.062(3) Uani 1 1 d . . . . .
H37 H 0.479750 -0.334390 0.423244 0.075 Uiso 1 1 calc R . . . .
C38 C 0.4892(13) -0.1595(11) 0.4174(9) 0.045(3) Uani 1 1 d . . . . .
C39 C 0.3189(13) -0.1264(11) 0.4320(10) 0.055(2) Uani 1 1 d . . . . .
C40 C 0.2433(14) -0.1481(12) 0.3417(12) 0.104(4) Uani 1 1 d . . . . .
H40A H 0.284323 -0.099368 0.274788 0.156 Uiso 1 1 calc GR . . . .
H40B H 0.135053 -0.123761 0.347422 0.156 Uiso 1 1 calc GR . . . .
H40C H 0.264311 -0.234347 0.347716 0.156 Uiso 1 1 calc GR . . . .
C41 C 0.2646(17) -0.2127(14) 0.5383(13) 0.109(5) Uani 1 1 d . . . . .
H41A H 0.299958 -0.297340 0.542629 0.163 Uiso 1 1 calc GR . . . .
H41B H 0.155201 -0.199892 0.545397 0.163 Uiso 1 1 calc GR . . . .
H41C H 0.304658 -0.194884 0.593763 0.163 Uiso 1 1 calc GR . . . .
C42 C 0.2512(6) 0.0072(6) 0.4277(6) 0.0685(18) Uani 1 1 d . . . . .
H42A H 0.291478 0.027281 0.481822 0.103 Uiso 1 1 calc GR . . . .
H42B H 0.142203 0.013246 0.438443 0.103 Uiso 1 1 calc GR . . . .
H42C H 0.277861 0.064077 0.360236 0.103 Uiso 1 1 calc GR . . . .
C43 C 0.5131(11) 0.2896(9) 0.5128(8) 0.037(2) Uani 1 1 d . . . . .
C44 C 0.6476(13) 0.2944(9) 0.5529(9) 0.048(3) Uani 1 1 d . . . . .
H44 H 0.738266 0.249614 0.536320 0.057 Uiso 1 1 calc R . . . .
C45 C 0.6478(15) 0.3666(11) 0.6182(10) 0.056(3) Uani 1 1 d . . . . .
H45 H 0.737035 0.368555 0.646761 0.067 Uiso 1 1 calc R . . . .
C46 C 0.5121(16) 0.4346(12) 0.6391(10) 0.051(3) Uani 1 1 d . . . . .
H46 H 0.509250 0.483035 0.682214 0.061 Uiso 1 1 calc R . . . .
C47 C 0.3821(13) 0.4308(11) 0.5964(9) 0.051(2) Uani 1 1 d . . . . .
H47 H 0.293218 0.479587 0.610097 0.061 Uiso 1 1 calc R . . . .
C48 C 0.3745(13) 0.3566(10) 0.5321(8) 0.045(2) Uani 1 1 d . . . . .
C49 C 0.2246(11) 0.3501(9) 0.4981(8) 0.053(2) Uani 1 1 d . U . . .
H49 H 0.246260 0.313394 0.441489 0.064 Uiso 1 1 calc R . . . .
C50 C 0.1318(11) 0.2651(10) 0.5840(8) 0.083(3) Uani 1 1 d . U . . .
H50A H 0.194826 0.187847 0.615524 0.125 Uiso 1 1 calc GR . . . .
H50B H 0.047144 0.249886 0.554485 0.125 Uiso 1 1 calc GR . . . .
H50C H 0.094650 0.303502 0.636604 0.125 Uiso 1 1 calc GR . . . .
C51 C 0.1294(16) 0.4751(12) 0.4525(11) 0.086(4) Uani 1 1 d . . . . .
H51A H 0.100251 0.512748 0.506493 0.129 Uiso 1 1 calc GR . . . .
H51B H 0.039632 0.464290 0.425498 0.129 Uiso 1 1 calc GR . . . .
H51C H 0.187991 0.527674 0.396621 0.129 Uiso 1 1 calc GR . . . .
C52 C 0.4063(15) -0.0319(15) 0.7216(11) 0.072(4) Uani 1 1 d . . . . .
H52A H 0.427078 0.049062 0.703506 0.086 Uiso 1 1 calc R . . . .
H52B H 0.318350 -0.047340 0.700180 0.086 Uiso 1 1 calc R . . . .
C53 C 0.5039(13) -0.1271(7) 0.7789(8) 0.060(3) Uani 1 1 d . . . . .
H53 H 0.483365 -0.207998 0.795846 0.072 Uiso 1 1 d R . . . .
C54 C 0.6322(18) -0.1041(13) 0.8099(9) 0.074(4) Uani 1 1 d . . . . .
H54A H 0.652535 -0.022969 0.791685 0.089 Uiso 1 1 calc R . . . .
H54B H 0.699683 -0.169417 0.849398 0.089 Uiso 1 1 calc R . . . .

loop_
_atom_site_aniso_label
_atom_site_aniso_U_11
_atom_site_aniso_U_22
_atom_site_aniso_U_33
_atom_site_aniso_U_23
_atom_site_aniso_U_13
_atom_site_aniso_U_12
Pd1 0.0462(4) 0.0285(3) 0.0355(3) -0.0081(3) -0.0033(3) -0.0006(3)
Cl1 0.0488(16) 0.0560(19) 0.087(2) -0.0187(17) -0.0049(15) -0.0049(15)
N1 0.035(4) 0.032(4) 0.031(4) -0.010(3) -0.002(3) -0.001(3)
N2 0.045(5) 0.027(4) 0.042(5) -0.012(4) -0.004(4) 0.000(4)
C1 0.035(4) 0.034(5) 0.035(5) -0.007(4) -0.002(4) 0.000(4)
C2 0.045(5) 0.033(5) 0.035(5) -0.003(4) -0.008(4) 0.003(4)
C3 0.044(5) 0.027(4) 0.039(5) 0.001(4) -0.003(4) 0.002(4)
C4 0.108(10) 0.051(7) 0.040(7) -0.008(5) -0.004(6) 0.002(6)
C5 0.088(8) 0.039(6) 0.042(6) 0.008(5) -0.010(6) -0.009(6)
C6 0.050(5) 0.026(4) 0.040(5) -0.009(4) -0.005(4) -0.004(4)
C7 0.045(5) 0.038(5) 0.062(6) -0.015(5) 0.002(4) -0.001(4)
C8 0.054(6) 0.049(6) 0.071(7) -0.025(5) -0.017(5) -0.013(5)
C9 0.077(8) 0.056(7) 0.072(8) -0.030(6) -0.002(6) -0.012(6)
C10 0.054(5) 0.047(5) 0.062(6) -0.026(4) -0.001(4) 0.002(4)
C11 0.044(4) 0.037(4) 0.039(4) -0.013(3) -0.002(3) 0.003(3)
C12 0.038(4) 0.061(5) 0.073(6) -0.035(5) -0.015(4) 0.007(4)
C13 0.042(3) 0.073(4) 0.075(4) -0.037(3) -0.010(3) -0.003(3)
C14 0.046(3) 0.081(5) 0.075(6) -0.026(5) 0.004(4) -0.010(3)
C15 0.074(6) 0.071(6) 0.071(6) -0.029(5) -0.026(5) 0.022(5)
C16 0.054(6) 0.027(4) 0.031(5) -0.016(4) -0.003(4) -0.003(4)
C17 0.047(6) 0.049(6) 0.057(6) -0.021(5) 0.002(5) 0.002(5)
C18 0.069(7) 0.042(6) 0.074(7) -0.017(5) 0.013(6) 0.025(5)
C19 0.101(10) 0.034(6) 0.073(9) -0.026(6) -0.009(7) 0.003(6)
C20 0.065(8) 0.038(6) 0.097(9) -0.025(6) -0.011(7) -0.006(6)
C21 0.056(6) 0.040(5) 0.059(6) -0.020(5) -0.008(5) 0.006(4)
C22 0.056(5) 0.064(6) 0.157(10) -0.035(6) -0.003(6) -0.012(4)
C23 0.085(7) 0.075(7) 0.146(10) -0.037(7) 0.027(7) -0.008(6)
C24 0.072(7) 0.146(10) 0.188(13) 0.024(9) -0.027(8) -0.007(7)
C25 0.068(6) 0.045(6) 0.055(7) -0.009(5) -0.015(5) 0.010(5)
C26 0.070(8) 0.129(10) 0.038(6) 0.021(6) 0.001(5) -0.005(7)
C27 0.069(7) 0.055(7) 0.055(8) -0.009(6) 0.030(6) -0.002(6)
Pd2 0.0476(4) 0.0286(3) 0.0359(4) -0.0081(3) -0.0009(3) 0.0000(3)
Cl2 0.0440(15) 0.0575(19) 0.081(2) -0.0221(17) -0.0039(14) -0.0035(14)
N3 0.040(4) 0.034(5) 0.029(4) -0.009(4) 0.001(4) -0.003(4)
N4 0.047(4) 0.023(4) 0.047(5) -0.004(3) -0.001(4) -0.004(3)
C28 0.034(4) 0.024(5) 0.039(6) -0.009(4) 0.001(4) -0.003(4)
C29 0.052(6) 0.046(6) 0.033(5) -0.006(4) 0.002(5) -0.005(5)
C30 0.051(6) 0.048(6) 0.034(5) -0.013(5) 0.005(5) -0.009(5)
C31 0.070(7) 0.041(6) 0.061(8) -0.005(6) 0.000(6) 0.009(5)
C32 0.063(6) 0.075(8) 0.042(7) -0.024(6) -0.004(5) -0.012(6)
C33 0.039(5) 0.039(5) 0.041(6) -0.006(4) 0.004(4) 0.000(4)
C34 0.048(6) 0.039(6) 0.062(7) -0.010(5) 0.006(5) -0.003(5)
C35 0.057(6) 0.069(8) 0.068(7) -0.027(6) 0.002(5) -0.001(6)
C36 0.072(7) 0.047(7) 0.059(8) -0.026(6) 0.005(6) 0.014(6)
C37 0.086(9) 0.045(6) 0.063(7) -0.026(6) -0.007(7) -0.008(6)
C38 0.050(5) 0.042(5) 0.046(5) -0.015(4) -0.001(4) -0.011(4)
C39 0.045(4) 0.036(4) 0.082(6) -0.016(4) 0.000(4) -0.011(3)
C40 0.077(7) 0.111(8) 0.158(10) -0.076(8) -0.038(7) -0.017(6)
C41 0.085(8) 0.083(8) 0.113(9) 0.003(7) 0.046(7) 0.003(7)
C42 0.040(3) 0.048(3) 0.106(6) -0.013(3) 0.000(3) -0.003(2)
C43 0.041(4) 0.028(4) 0.039(5) -0.007(4) 0.001(4) -0.002(3)
C44 0.049(5) 0.036(5) 0.056(6) -0.009(4) -0.010(4) -0.011(4)
C45 0.060(6) 0.046(6) 0.062(7) -0.013(5) -0.013(5) -0.010(5)
C46 0.072(7) 0.039(5) 0.051(6) -0.020(5) -0.008(5) -0.017(5)
C47 0.058(5) 0.043(4) 0.054(5) -0.021(4) -0.003(4) -0.006(4)
C48 0.055(5) 0.035(4) 0.042(4) -0.011(3) -0.005(4) -0.001(3)
C49 0.054(5) 0.042(4) 0.069(6) -0.031(4) -0.011(4) 0.009(3)
C50 0.058(5) 0.091(6) 0.098(7) -0.017(6) -0.010(5) -0.027(4)
C51 0.088(8) 0.068(6) 0.098(8) -0.028(6) -0.047(7) 0.033(5)
C52 0.064(8) 0.080(10) 0.060(9) -0.012(7) 0.011(6) -0.017(7)
C53 0.095(8) 0.025(3) 0.055(6) -0.014(4) 0.028(6) -0.014(4)
C54 0.129(11) 0.061(8) 0.027(6) 0.000(5) -0.004(6) -0.030(8)

loop_
_atom_type_symbol
_atom_type_description
_atom_type_scat_dispersion_real
_atom_type_scat_dispersion_imag
_atom_type_scat_source
C C 0.0033 0.0016 'International Tables Vol C Tables 4.2.6.8 and 6.1.1.4'
H H 0.0000 0.0000 'International Tables Vol C Tables 4.2.6.8 and 6.1.1.4'
Cl Cl 0.1484 0.1585 'International Tables Vol C Tables 4.2.6.8 and 6.1.1.4'
N N 0.0061 0.0033 'International Tables Vol C Tables 4.2.6.8 and 6.1.1.4'
Pd Pd -0.9988 1.0072 'International Tables Vol C Tables 4.2.6.8 and 6.1.1.4'

loop_
_geom_angle_atom_site_label_1
_geom_angle_atom_site_label_2
_geom_angle_atom_site_label_3
_geom_angle
_geom_angle_site_symmetry_1
_geom_angle_site_symmetry_3
_geom_angle_publ_flag
C1 Pd1 Cl1 91.9(3) . . ?
C1 Pd1 C25 168.4(4) . . ?
C1 Pd1 C26 134.0(5) . . ?
C1 Pd1 C27 99.7(5) . . ?
C25 Pd1 Cl1 98.7(3) . . ?
C26 Pd1 Cl1 132.9(3) . . ?
C26 Pd1 C25 37.2(5) . . ?
C26 Pd1 C27 38.4(4) . . ?
C27 Pd1 Cl1 166.0(4) . . ?
C27 Pd1 C25 69.2(5) . . ?
C1 N1 C3 111.2(8) . . ?
C1 N1 C6 123.1(9) . . ?
C3 N1 C6 125.7(8) . . ?
C1 N2 C2 111.5(8) . . ?
C1 N2 C16 125.5(8) . . ?
C2 N2 C16 123.0(8) . . ?
N1 C1 Pd1 125.5(8) . . ?
N1 C1 N2 105.4(9) . . ?
N2 C1 Pd1 128.2(8) . . ?
N2 C2 C4 123.7(9) . . ?
C3 C2 N2 104.2(8) . . ?
C3 C2 C4 132.1(10) . . ?
N1 C3 C5 123.9(9) . . ?
C2 C3 N1 107.7(8) . . ?
C2 C3 C5 128.4(9) . . ?
C2 C4 H4A 109.5 . . ?
C2 C4 H4B 109.5 . . ?
C2 C4 H4C 109.5 . . ?
H4A C4 H4B 109.5 . . ?
H4A C4 H4C 109.5 . . ?
H4B C4 H4C 109.5 . . ?
C3 C5 H5A 109.5 . . ?
C3 C5 H5B 109.5 . . ?
C3 C5 H5C 109.5 . . ?
H5A C5 H5B 109.5 . . ?
H5A C5 H5C 109.5 . . ?
H5B C5 H5C 109.5 . . ?
C7 C6 N1 113.5(9) . . ?
C7 C6 C11 121.9(9) . . ?
C11 C6 N1 124.6(9) . . ?
C6 C7 H7 120.3 . . ?
C8 C7 C6 119.4(10) . . ?
C8 C7 H7 120.3 . . ?
C7 C8 H8 120.1 . . ?
C7 C8 C9 119.9(12) . . ?
C9 C8 H8 120.1 . . ?
C8 C9 H9 119.8 . . ?
C10 C9 C8 120.3(13) . . ?
C10 C9 H9 119.8 . . ?
C9 C10 H10 119.0 . . ?
C9 C10 C11 122.1(12) . . ?
C11 C10 H10 119.0 . . ?
C6 C11 C12 126.5(9) . . ?
C10 C11 C6 116.2(10) . . ?
C10 C11 C12 117.1(9) . . ?
C13 C12 C11 117.7(7) . . ?
C13 C12 C14 105.0(7) . . ?
C13 C12 C15 111.8(8) . . ?
C14 C12 C11 107.2(8) . . ?
C14 C12 C15 108.4(8) . . ?
C15 C12 C11 106.5(9) . . ?
C12 C13 H13A 109.5 . . ?
C12 C13 H13B 109.5 . . ?
C12 C13 H13C 109.5 . . ?
H13A C13 H13B 109.5 . . ?
H13A C13 H13C 109.5 . . ?
H13B C13 H13C 109.5 . . ?
C12 C14 H14A 109.5 . . ?
C12 C14 H14B 109.5 . . ?
C12 C14 H14C 109.5 . . ?
H14A C14 H14B 109.5 . . ?
H14A C14 H14C 109.5 . . ?
H14B C14 H14C 109.5 . . ?
C12 C15 H15A 109.5 . . ?
C12 C15 H15B 109.5 . . ?
C12 C15 H15C 109.5 . . ?
H15A C15 H15B 109.5 . . ?
H15A C15 H15C 109.5 . . ?
H15B C15 H15C 109.5 . . ?
C17 C16 N2 115.9(9) . . ?
C21 C16 N2 119.6(9) . . ?
C21 C16 C17 124.5(10) . . ?
C16 C17 H17 121.2 . . ?
C16 C17 C18 117.6(11) . . ?
C18 C17 H17 121.2 . . ?
C17 C18 H18 120.7 . . ?
C19 C18 C17 118.6(11) . . ?
C19 C18 H18 120.7 . . ?
C18 C19 H19 119.6 . . ?
C20 C19 C18 120.8(11) . . ?
C20 C19 H19 119.6 . . ?
C19 C20 H20 118.6 . . ?
C19 C20 C21 122.9(12) . . ?
C21 C20 H20 118.6 . . ?
C16 C21 C20 115.5(10) . . ?
C16 C21 C22 125.7(11) . . ?
C20 C21 C22 118.8(12) . . ?
C21 C22 H22 108.8 . . ?
C23 C22 C21 113.1(14) . . ?
C23 C22 H22 108.8 . . ?
C23 C22 C24 109.1(14) . . ?
C24 C22 C21 108.1(13) . . ?
C24 C22 H22 108.8 . . ?
C22 C23 H23A 109.5 . . ?
C22 C23 H23B 109.5 . . ?
C22 C23 H23C 109.5 . . ?
H23A C23 H23B 109.5 . . ?
H23A C23 H23C 109.5 . . ?
H23B C23 H23C 109.5 . . ?
C22 C24 H24A 109.5 . . ?
C22 C24 H24B 109.5 . . ?
C22 C24 H24C 109.5 . . ?
H24A C24 H24B 109.5 . . ?
H24A C24 H24C 109.5 . . ?
H24B C24 H24C 109.5 . . ?
Pd1 C25 H25A 72.2 . . ?
Pd1 C25 H25B 131.8 . . ?
H25A C25 H25B 120.0 . . ?
C26 C25 Pd1 68.8(7) . . ?
C26 C25 H25A 120.0 . . ?
C26 C25 H25B 120.0 . . ?
Pd1 C26 H26 128.7 . . ?
C25 C26 Pd1 74.0(7) . . ?
C25 C26 H26 118.0 . . ?
C25 C26 C27 124.1(13) . . ?
C27 C26 Pd1 71.0(6) . . ?
C27 C26 H26 117.9 . . ?
Pd1 C27 H27A 71.9 . . ?
Pd1 C27 H27B 130.1 . . ?
C26 C27 Pd1 70.5(7) . . ?
C26 C27 H27A 120.0 . . ?
C26 C27 H27B 120.0 . . ?
H27A C27 H27B 120.0 . . ?
C28 Pd2 Cl2 91.9(3) . . ?
C28 Pd2 C52 102.5(5) . . ?
C28 Pd2 C53 135.8(4) . . ?
C28 Pd2 C54 167.6(5) . . ?
C52 Pd2 Cl2 163.9(4) . . ?
C52 Pd2 C53 37.3(5) . . ?
C52 Pd2 C54 66.5(6) . . ?
C53 Pd2 Cl2 131.0(3) . . ?
C53 Pd2 C54 36.4(5) . . ?
C54 Pd2 Cl2 98.4(4) . . ?
C28 N3 C30 111.9(8) . . ?
C28 N3 C33 123.1(8) . . ?
C30 N3 C33 124.7(8) . . ?
C28 N4 C29 112.2(9) . . ?
C28 N4 C43 120.5(9) . . ?
C29 N4 C43 126.7(8) . . ?
N3 C28 Pd2 129.8(7) . . ?
N3 C28 N4 101.8(9) . . ?
N4 C28 Pd2 128.2(8) . . ?
N4 C29 C31 123.6(10) . . ?
C30 C29 N4 104.9(9) . . ?
C30 C29 C31 131.5(10) . . ?
N3 C30 C32 123.0(10) . . ?
C29 C30 N3 108.9(9) . . ?
C29 C30 C32 127.9(10) . . ?
C29 C31 H31A 109.5 . . ?
C29 C31 H31B 109.5 . . ?
C29 C31 H31C 109.5 . . ?
H31A C31 H31B 109.5 . . ?
H31A C31 H31C 109.5 . . ?
H31B C31 H31C 109.5 . . ?
C30 C32 H32A 109.5 . . ?
C30 C32 H32B 109.5 . . ?
C30 C32 H32C 109.5 . . ?
H32A C32 H32B 109.5 . . ?
H32A C32 H32C 109.5 . . ?
H32B C32 H32C 109.5 . . ?
N3 C33 C38 123.8(9) . . ?
C34 C33 N3 116.1(9) . . ?
C34 C33 C38 119.9(10) . . ?
C33 C34 H34 118.6 . . ?
C35 C34 C33 122.7(11) . . ?
C35 C34 H34 118.6 . . ?
C34 C35 H35 120.5 . . ?
C34 C35 C36 118.9(11) . . ?
C36 C35 H35 120.5 . . ?
C35 C36 H36 119.9 . . ?
C35 C36 C37 120.3(12) . . ?
C37 C36 H36 119.9 . . ?
C36 C37 H37 118.7 . . ?
C38 C37 C36 122.6(12) . . ?
C38 C37 H37 118.7 . . ?
C33 C38 C39 125.8(10) . . ?
C37 C38 C33 115.5(11) . . ?
C37 C38 C39 118.7(11) . . ?
C38 C39 C40 108.0(10) . . ?
C38 C39 C41 108.2(11) . . ?
C38 C39 C42 119.5(9) . . ?
C41 C39 C40 109.5(11) . . ?
C41 C39 C42 106.8(9) . . ?
C42 C39 C40 104.4(9) . . ?
C39 C40 H40A 109.5 . . ?
C39 C40 H40B 109.5 . . ?
C39 C40 H40C 109.5 . . ?
H40A C40 H40B 109.5 . . ?
H40A C40 H40C 109.5 . . ?
H40B C40 H40C 109.5 . . ?
C39 C41 H41A 109.5 . . ?
C39 C41 H41B 109.5 . . ?
C39 C41 H41C 109.5 . . ?
H41A C41 H41B 109.5 . . ?
H41A C41 H41C 109.5 . . ?
H41B C41 H41C 109.5 . . ?
C39 C42 H42A 109.5 . . ?
C39 C42 H42B 109.5 . . ?
C39 C42 H42C 109.5 . . ?
H42A C42 H42B 109.5 . . ?
H42A C42 H42C 109.5 . . ?
H42B C42 H42C 109.5 . . ?
C44 C43 N4 117.6(9) . . ?
C44 C43 C48 122.8(10) . . ?
C48 C43 N4 119.6(9) . . ?
C43 C44 H44 119.8 . . ?
C43 C44 C45 120.4(10) . . ?
C45 C44 H44 119.8 . . ?
C44 C45 H45 120.8 . . ?
C46 C45 C44 118.4(11) . . ?
C46 C45 H45 120.8 . . ?
C45 C46 H46 120.0 . . ?
C47 C46 C45 120.0(12) . . ?
C47 C46 H46 120.0 . . ?
C46 C47 H47 118.0 . . ?
C46 C47 C48 124.0(12) . . ?
C48 C47 H47 118.0 . . ?
C43 C48 C47 114.4(10) . . ?
C43 C48 C49 126.0(9) . . ?
C47 C48 C49 119.5(10) . . ?
C48 C49 H49 106.5 . . ?
C48 C49 C50 112.7(9) . . ?
C48 C49 C51 114.2(10) . . ?
C50 C49 H49 106.5 . . ?
C50 C49 C51 110.0(10) . . ?
C51 C49 H49 106.5 . . ?
C49 C50 H50A 109.5 . . ?
C49 C50 H50B 109.5 . . ?
C49 C50 H50C 109.5 . . ?
H50A C50 H50B 109.5 . . ?
H50A C50 H50C 109.5 . . ?
H50B C50 H50C 109.5 . . ?
C49 C51 H51A 109.5 . . ?
C49 C51 H51B 109.5 . . ?
C49 C51 H51C 109.5 . . ?
H51A C51 H51B 109.5 . . ?
H51A C51 H51C 109.5 . . ?
H51B C51 H51C 109.5 . . ?
Pd2 C52 H52A 70.1 . . ?
Pd2 C52 H52B 127.8 . . ?
H52A C52 H52B 120.0 . . ?
C53 C52 Pd2 74.2(7) . . ?
C53 C52 H52A 120.0 . . ?
C53 C52 H52B 120.0 . . ?
Pd2 C53 H53 129.2 . . ?
C52 C53 Pd2 68.5(7) . . ?
C52 C53 H53 119.6 . . ?
C52 C53 C54 119.8(10) . . ?
C54 C53 Pd2 73.7(6) . . ?
C54 C53 H53 120.6 . . ?
Pd2 C54 H54A 71.3 . . ?
Pd2 C54 H54B 131.7 . . ?
C53 C54 Pd2 69.8(7) . . ?
C53 C54 H54A 120.0 . . ?
C53 C54 H54B 120.0 . . ?
H54A C54 H54B 120.0 . . ?

loop_
_geom_bond_atom_site_label_1
_geom_bond_atom_site_label_2
_geom_bond_distance
_geom_bond_site_symmetry_2
_geom_bond_publ_flag
Pd1 Cl1 2.383(3) . ?
Pd1 C1 2.056(11) . ?
Pd1 C25 2.188(12) . ?
Pd1 C26 2.122(11) . ?
Pd1 C27 2.129(11) . ?
N1 C1 1.324(13) . ?
N1 C3 1.380(12) . ?
N1 C6 1.471(12) . ?
N2 C1 1.334(13) . ?
N2 C2 1.410(12) . ?
N2 C16 1.457(10) . ?
C2 C3 1.349(14) . ?
C2 C4 1.442(16) . ?
C3 C5 1.524(14) . ?
C4 H4A 0.9600 . ?
C4 H4B 0.9600 . ?
C4 H4C 0.9600 . ?
C5 H5A 0.9600 . ?
C5 H5B 0.9600 . ?
C5 H5C 0.9600 . ?
C6 C7 1.380(15) . ?
C6 C11 1.393(14) . ?
C7 H7 0.9300 . ?
C7 C8 1.358(15) . ?
C8 H8 0.9300 . ?
C8 C9 1.368(19) . ?
C9 H9 0.9300 . ?
C9 C10 1.362(19) . ?
C10 H10 0.9300 . ?
C10 C11 1.376(15) . ?
C11 C12 1.590(14) . ?
C12 C13 1.516(11) . ?
C12 C14 1.538(12) . ?
C12 C15 1.541(16) . ?
C13 H13A 0.9600 . ?
C13 H13B 0.9600 . ?
C13 H13C 0.9600 . ?
C14 H14A 0.9600 . ?
C14 H14B 0.9600 . ?
C14 H14C 0.9600 . ?
C15 H15A 0.9600 . ?
C15 H15B 0.9600 . ?
C15 H15C 0.9600 . ?
C16 C17 1.360(14) . ?
C16 C21 1.352(16) . ?
C17 H17 0.9300 . ?
C17 C18 1.428(14) . ?
C18 H18 0.9300 . ?
C18 C19 1.376(18) . ?
C19 H19 0.9300 . ?
C19 C20 1.320(19) . ?
C20 H20 0.9300 . ?
C20 C21 1.415(15) . ?
C21 C22 1.553(19) . ?
C22 H22 0.9800 . ?
C22 C23 1.49(2) . ?
C22 C24 1.53(2) . ?
C23 H23A 0.9600 . ?
C23 H23B 0.9600 . ?
C23 H23C 0.9600 . ?
C24 H24A 0.9600 . ?
C24 H24B 0.9600 . ?
C24 H24C 0.9600 . ?
C25 H25A 0.9300 . ?
C25 H25B 0.9300 . ?
C25 C26 1.376(19) . ?
C26 H26 0.9299 . ?
C26 C27 1.400(17) . ?
C27 H27A 0.9300 . ?
C27 H27B 0.9300 . ?
Pd2 Cl2 2.377(3) . ?
Pd2 C28 2.002(11) . ?
Pd2 C52 2.075(13) . ?
Pd2 C53 2.146(9) . ?
Pd2 C54 2.195(12) . ?
N3 C28 1.380(13) . ?
N3 C30 1.385(12) . ?
N3 C33 1.425(12) . ?
N4 C28 1.404(13) . ?
N4 C29 1.414(13) . ?
N4 C43 1.423(13) . ?
C29 C30 1.346(15) . ?
C29 C31 1.455(15) . ?
C30 C32 1.521(15) . ?
C31 H31A 0.9600 . ?
C31 H31B 0.9600 . ?
C31 H31C 0.9600 . ?
C32 H32A 0.9600 . ?
C32 H32B 0.9600 . ?
C32 H32C 0.9600 . ?
C33 C34 1.401(14) . ?
C33 C38 1.426(15) . ?
C34 H34 0.9300 . ?
C34 C35 1.348(15) . ?
C35 H35 0.9300 . ?
C35 C36 1.362(17) . ?
C36 H36 0.9300 . ?
C36 C37 1.406(19) . ?
C37 H37 0.9300 . ?
C37 C38 1.393(16) . ?
C38 C39 1.508(17) . ?
C39 C40 1.567(15) . ?
C39 C41 1.529(17) . ?
C39 C42 1.544(13) . ?
C40 H40A 0.9600 . ?
C40 H40B 0.9600 . ?
C40 H40C 0.9600 . ?
C41 H41A 0.9600 . ?
C41 H41B 0.9600 . ?
C41 H41C 0.9600 . ?
C42 H42A 0.9600 . ?
C42 H42B 0.9600 . ?
C42 H42C 0.9600 . ?
C43 C44 1.388(14) . ?
C43 C48 1.389(14) . ?
C44 H44 0.9300 . ?
C44 C45 1.406(16) . ?
C45 H45 0.9300 . ?
C45 C46 1.381(18) . ?
C46 H46 0.9300 . ?
C46 C47 1.366(17) . ?
C47 H47 0.9300 . ?
C47 C48 1.426(15) . ?
C48 C49 1.484(16) . ?
C49 H49 0.9800 . ?
C49 C50 1.513(12) . ?
C49 C51 1.513(15) . ?
C50 H50A 0.9600 . ?
C50 H50B 0.9600 . ?
C50 H50C 0.9600 . ?
C51 H51A 0.9600 . ?
C51 H51B 0.9600 . ?
C51 H51C 0.9600 . ?
C52 H52A 0.9300 . ?
C52 H52B 0.9300 . ?
C52 C53 1.350(17) . ?
C53 H53 0.9298 . ?
C53 C54 1.358(19) . ?
C54 H54A 0.9300 . ?
C54 H54B 0.9300 . ?
